data_1008736
loop_
_publ_author_name
'Elka\"im, E.'
'Berar, J. F.'
'Gleitzer, C.'
'Malaman, B.'
'Ijjaali, M.'
'Lecomte, C.'

_publ_section_title
;
 Occurrence of a monoclinic distortion in \b-Fe~2~PO~5~
;
_journal_coden_ASTM ASBSDK
_journal_issue 3
_journal_name_full
;
 Acta Crystallographica, Section B: Structural Science
;
_journal_page_first 428
_journal_page_last 431
_journal_paper_doi 10.1107/s0108768195014273
_journal_volume 52
_journal_year 1996
_chemical_formula_structural 'Fe2 (P O5)'
_chemical_formula_sum 'Fe2 O5 P'
_chemical_name_systematic 'Iron iron(III) phosphate(V) - \b'
_space_group_IT_number 15
_symmetry_cell_setting monoclinic
_symmetry_Int_Tables_number 15
_symmetry_space_group_name_Hall '-I 2ya'
_symmetry_space_group_name_H-M 'I 1 2/a 1'
_cell_angle_alpha 90
_cell_angle_beta 117.368(2)
_cell_angle_gamma 90
_cell_formula_units_Z 4
_cell_length_a 7.2956(7)
_cell_length_b 7.5605(7)
_cell_length_c 7.2512(7)
_cell_volume 355.2
_refine_ls_R_factor_all 0.052
_cod_database_code 1008736

loop_
_symmetry_equiv_pos_as_xyz
x,y,z
1/2-x,y,-z
-x,-y,-z
1/2+x,-y,z
1/2+x,1/2+y,1/2+z
-x,1/2+y,1/2-z
1/2-x,1/2-y,1/2-z
x,1/2-y,1/2+z

loop_
_atom_site_label
_atom_site_type_symbol
_atom_site_symmetry_multiplicity
_atom_site_Wyckoff_symbol
_atom_site_fract_x
_atom_site_fract_y
_atom_site_fract_z
_atom_site_occupancy
_atom_site_attached_hydrogens
_atom_site_calc_flag
Fe1 Fe2+ 4 b 0. 0.5 0. 1. 0 d
Fe2 Fe2+ 4 c 0.75 0.25 0.25 1. 0 d
O1 O2- 8 f 0.561(1) 0.756(1) -0.060(1) 1. 0 d
O2 O2- 8 f 0.293(1) 0.490(1) 0.687(1) 1. 0 d
O3 O2- 4 e 0.75 0.3675(15) 0. 1. 0 d
P1 P5+ 4 e 0.25 0.1244(6) 0. 1. 0 d

loop_
_atom_type_symbol
_atom_type_oxidation_number
Fe2+ 2.500
O2- -2.000
P5+ 5.000
